data_4302829
loop_
_publ_author_name
'Tetsuya Sato'
'Koshiro Nishi'
'Seiichiro Iijima'
'Masaaki Kojima'
'Naohide Matsumoto'

_publ_contact_author_email naohide@aster.sci.kumamoto-u.ac.jp
_publ_contact_author_fax 81-96-342-3390
_publ_contact_author_name 'Naohide Matsumoto'
_publ_contact_author_phone 81-96-342-3390
_publ_section_title
;
One-Step and Two-Step Spin-Crossover Iron(II) Complexes of
((2-Methylimidazol-4-yl)methylidene)histamine
;
_journal_name_full 'Inorganic Chemistry'
_journal_page_first 7211
_journal_page_last 7229
_journal_paper_doi 10.1021/ic9006197
_journal_volume 48
_journal_year 2009
_chemical_formula_moiety 'C23 H35 Cl2 Fe N10 O1.50 '
_chemical_formula_sum 'C23 H35 Cl2 Fe N10 O1.5'
_chemical_formula_weight 602.35
_space_group_IT_number 19
_symmetry_cell_setting orthorhombic
_symmetry_Int_Tables_number 19
_symmetry_space_group_name_Hall 'P 2ac 2ab'
_symmetry_space_group_name_H-M 'P 21 21 21'
_cell_angle_alpha 90.0000
_cell_angle_beta 90.0000
_cell_angle_gamma 90.0000
_cell_formula_units_Z 4
_cell_length_a 9.130(2)
_cell_length_b 16.536(4)
_cell_length_c 19.866(4)
_cell_measurement_reflns_used 15875
_cell_measurement_temperature 296.1
_cell_measurement_theta_max 27.5
_cell_measurement_theta_min 3.0
_cell_volume 2999.2(12)
_computing_cell_refinement PROCESS-AUTO
_computing_data_collection PROCESS-AUTO
_computing_data_reduction CrystalStructure
_computing_publication_material 'CrystalStructure 3.8'
_computing_structure_refinement CRYSTALS
_computing_structure_solution SIR92
_diffrn_detector_area_resol_mean 10.00
_diffrn_measured_fraction_theta_full 0.998
_diffrn_measured_fraction_theta_max 0.998
_diffrn_measurement_device_type 'Rigaku RAXIS-RAPID'
_diffrn_measurement_method \w
_diffrn_radiation_type 'Mo K\a'
_diffrn_radiation_wavelength 0.71075
_diffrn_reflns_av_R_equivalents 0.101
_diffrn_reflns_limit_h_max 11
_diffrn_reflns_limit_h_min -11
_diffrn_reflns_limit_k_max 21
_diffrn_reflns_limit_k_min -21
_diffrn_reflns_limit_l_max 25
_diffrn_reflns_limit_l_min -25
_diffrn_reflns_number 28450
_diffrn_reflns_theta_full 27.47
_diffrn_reflns_theta_max 27.47
_exptl_absorpt_coefficient_mu 0.716
_exptl_absorpt_correction_T_max 0.901
_exptl_absorpt_correction_T_min 0.540
_exptl_absorpt_correction_type multi-scan
_exptl_absorpt_process_details
;
    Higashi, T. (1995). Program for Absorption Correction.
    Rigaku Corporation, Tokyo, Japan.
;
_exptl_crystal_colour red
_exptl_crystal_density_diffrn 1.334
_exptl_crystal_density_method 'not measured'
_exptl_crystal_description block
_exptl_crystal_F_000 1260.00
_exptl_crystal_size_max 0.26
_exptl_crystal_size_mid 0.20
_exptl_crystal_size_min 0.15
_refine_diff_density_max 0.65
_refine_diff_density_min -0.51
_refine_ls_abs_structure_details 'Flack, H. D. (1983), Acta Cryst. A39, 876-881.  2996 Friedel Pairs'
_refine_ls_abs_structure_Flack 0.00(2)
_refine_ls_extinction_method none
_refine_ls_goodness_of_fit_ref 1.070
_refine_ls_hydrogen_treatment refall
_refine_ls_number_parameters 377
_refine_ls_number_reflns 3032
_refine_ls_R_factor_gt 0.0439
_refine_ls_shift/su_max 0.0000
_refine_ls_structure_factor_coef Fsqd
_refine_ls_weighting_details 'w = 1/[1.0000\s(Fo^2^)]/(4Fo^2^)'
_refine_ls_weighting_scheme calc
_refine_ls_wR_factor_ref 0.0595
_reflns_number_gt 2994
_reflns_number_total 6842
_reflns_threshold_expression F^2^>2.0\s(F^2^)
_cod_data_source_file ic9006197_si_002_01.cif
_cod_data_source_block '_Fe(H2L)2Cl2'
_cod_original_cell_volume 2999.1(12)
_cod_original_formula_sum 'C23 H35 Cl2 Fe N10 O1.50 '
_cod_database_code 4302829

loop_
_symmetry_equiv_pos_site_id
_symmetry_equiv_pos_as_xyz
1 +X,+Y,+Z
2 1/2+X,1/2-Y,-Z
3 -X,1/2+Y,1/2-Z
4 1/2-X,-Y,1/2+Z

loop_
_atom_site_label
_atom_site_type_symbol
_atom_site_fract_x
_atom_site_fract_y
_atom_site_fract_z
_atom_site_U_iso_or_equiv
_atom_site_adp_type
_atom_site_occupancy
_atom_site_symmetry_multiplicity
_atom_site_calc_flag
_atom_site_refinement_flags
_atom_site_disorder_assembly
_atom_site_disorder_group
Fe(1) Fe 0.22973(7) 0.44777(4) 0.24911(4) 0.0353(2) Uani 1.00 1 d . . .
Cl(1) Cl 0.5555(2) 0.77064(10) 0.03579(8) 0.0926(6) Uani 1.00 1 d . . .
Cl(2) Cl 0.48368(16) 0.20413(9) -0.03360(7) 0.0607(5) Uani 1.00 1 d . . .
O(1) O 0.3391(6) 0.0446(4) 0.0131(3) 0.176(3) Uani 1.00 1 d . . .
O(2) O 0.8075(11) 0.6380(6) 0.0620(5) 0.152(5) Uani 0.50 1 d P . .
N(1) N 0.3900(5) 0.6263(3) 0.1029(2) 0.0536(19) Uani 1.00 1 d . . .
N(2) N 0.3082(5) 0.5354(2) 0.1747(2) 0.0395(16) Uani 1.00 1 d . . .
N(3) N 0.0407(4) 0.4652(2) 0.1840(2) 0.0407(15) Uani 1.00 1 d . . .
N(4) N 0.0073(5) 0.2938(3) 0.3876(2) 0.0622(19) Uani 1.00 1 d . . .
N(5) N 0.0991(4) 0.3655(2) 0.3059(2) 0.0385(16) Uani 1.00 1 d . . .
N(6) N 0.1428(5) 0.6449(3) 0.3910(2) 0.056(2) Uani 1.00 1 d . . .
N(7) N 0.1888(5) 0.5462(2) 0.3210(2) 0.0409(15) Uani 1.00 1 d . . .
N(8) N 0.4173(4) 0.4424(2) 0.3168(2) 0.0402(15) Uani 1.00 1 d . . .
N(9) N 0.4005(5) 0.2732(2) 0.1104(2) 0.0554(19) Uani 1.00 1 d . . .
N(10) N 0.3284(4) 0.3510(2) 0.1925(2) 0.0408(16) Uani 1.00 1 d . . .
C(1) C 0.5643(5) 0.5830(3) 0.1934(2) 0.061(2) Uani 1.00 1 d . . .
C(2) C 0.4211(6) 0.5808(3) 0.1584(2) 0.045(2) Uani 1.00 1 d . . .
C(3) C 0.2525(8) 0.6083(3) 0.0823(2) 0.055(2) Uani 1.00 1 d . . .
C(4) C 0.2009(6) 0.5522(3) 0.1270(2) 0.043(2) Uani 1.00 1 d . . .
C(5) C 0.0635(6) 0.5127(3) 0.1346(2) 0.048(2) Uani 1.00 1 d . . .
C(6) C -0.1028(5) 0.4264(3) 0.1916(2) 0.054(2) Uani 1.00 1 d . . .
C(7) C -0.0868(6) 0.3387(3) 0.2130(2) 0.049(2) Uani 1.00 1 d . . .
C(8) C -0.0301(6) 0.3299(3) 0.2840(2) 0.040(2) Uani 1.00 1 d . . .
C(9) C -0.0877(6) 0.2853(3) 0.3346(3) 0.062(2) Uani 1.00 1 d . . .
C(10) C 0.1148(6) 0.3418(3) 0.3691(2) 0.051(2) Uani 1.00 1 d . . .
C(11) C -0.0368(6) 0.6274(3) 0.2979(2) 0.070(2) Uani 1.00 1 d . . .
C(12) C 0.0981(7) 0.6055(4) 0.3357(3) 0.053(2) Uani 1.00 1 d . . .
C(13) C 0.2659(7) 0.6097(4) 0.4143(2) 0.053(2) Uani 1.00 1 d . . .
C(14) C 0.2942(6) 0.5479(3) 0.3697(2) 0.042(2) Uani 1.00 1 d . . .
C(15) C 0.4118(6) 0.4918(3) 0.3661(2) 0.048(2) Uani 1.00 1 d . . .
C(16) C 0.5412(5) 0.3860(3) 0.3128(2) 0.050(2) Uani 1.00 1 d . . .
C(17) C 0.4894(6) 0.3039(3) 0.2882(3) 0.052(2) Uani 1.00 1 d . . .
C(18) C 0.4374(6) 0.3022(3) 0.2164(3) 0.043(2) Uani 1.00 1 d . . .
C(19) C 0.4842(6) 0.2522(3) 0.1651(3) 0.060(2) Uani 1.00 1 d . . .
C(20) C 0.3093(6) 0.3316(3) 0.1284(2) 0.050(2) Uani 1.00 1 d . . .
C(21) C 0.1103(8) 0.0677(4) -0.0329(4) 0.145(4) Uani 1.00 1 d . . .
C(22) C 0.1941(9) 0.0424(7) 0.0215(6) 0.198(6) Uani 1.00 1 d . . .
C(23) C 0.1434(10) -0.0238(5) 0.0580(5) 0.218(6) Uani 1.00 1 d . . .
H(1) H 0.4533 0.6646 0.0822 0.064 Uiso 1.00 1 c R . .
H(2) H -0.0028 0.2687 0.4304 0.075 Uiso 1.00 1 c R . .
H(3) H 0.0956 0.6902 0.4109 0.067 Uiso 1.00 1 c R . .
H(4) H 0.4070 0.2498 0.0668 0.067 Uiso 1.00 1 c R . .
H(5) H 0.2020 0.6301 0.0447 0.066 Uiso 1.00 1 c R . .
H(6) H -0.0115 0.5212 0.1022 0.058 Uiso 1.00 1 c R . .
H(7) H -0.1767 0.2556 0.3337 0.074 Uiso 1.00 1 c R . .
H(8) H 0.1939 0.3572 0.3974 0.061 Uiso 1.00 1 c R . .
H(9) H 0.3221 0.6245 0.4527 0.063 Uiso 1.00 1 c R . .
H(10) H 0.4853 0.4907 0.4000 0.058 Uiso 1.00 1 c R . .
H(11) H 0.5591 0.2123 0.1675 0.072 Uiso 1.00 1 c R . .
H(12) H 0.2398 0.3561 0.0992 0.060 Uiso 1.00 1 c R . .
H(13) H -0.1573 0.4552 0.2246 0.065 Uiso 1.00 1 c R . .
H(14) H -0.1531 0.4284 0.1498 0.065 Uiso 1.00 1 c R . .
H(15) H -0.1803 0.3137 0.2101 0.059 Uiso 1.00 1 c R . .
H(16) H -0.0208 0.3125 0.1831 0.059 Uiso 1.00 1 c R . .
H(17) H 0.6120 0.4063 0.2821 0.060 Uiso 1.00 1 c R . .
H(18) H 0.5843 0.3805 0.3561 0.060 Uiso 1.00 1 c R . .
H(19) H 0.5679 0.2666 0.2926 0.063 Uiso 1.00 1 c R . .
H(20) H 0.4104 0.2873 0.3161 0.063 Uiso 1.00 1 c R . .
H(21) H 0.6292 0.5446 0.1739 0.074 Uiso 1.00 1 c R . .
H(22) H 0.5515 0.5710 0.2398 0.074 Uiso 1.00 1 c R . .
H(23) H 0.6043 0.6357 0.1887 0.074 Uiso 1.00 1 c R . .
H(24) H -0.1167 0.5972 0.3155 0.085 Uiso 1.00 1 c R . .
H(25) H -0.0241 0.6148 0.2516 0.085 Uiso 1.00 1 c R . .
H(26) H -0.0563 0.6835 0.3027 0.085 Uiso 1.00 1 c R . .
H(27) H 0.1032 0.1250 -0.0333 0.174 Uiso 1.00 1 c R . .
H(28) H 0.0151 0.0449 -0.0293 0.174 Uiso 1.00 1 c R . .
H(29) H 0.1549 0.0498 -0.0735 0.174 Uiso 1.00 1 c R . .
H(30) H 0.1140 -0.0669 0.0294 0.261 Uiso 1.00 1 c R . .
H(31) H 0.0628 -0.0071 0.0848 0.261 Uiso 1.00 1 c R . .
H(32) H 0.2209 -0.0414 0.0863 0.261 Uiso 1.00 1 c R . .
H(33) H 0.1802 0.0864 0.0515 0.238 Uiso 1.00 1 c R . .

loop_
_atom_site_aniso_label
_atom_site_aniso_U_11
_atom_site_aniso_U_22
_atom_site_aniso_U_33
_atom_site_aniso_U_12
_atom_site_aniso_U_13
_atom_site_aniso_U_23
Fe(1) 0.0399(4) 0.0377(4) 0.0282(3) -0.0004(4) -0.0001(4) 0.0001(5)
Cl(1) 0.1311(15) 0.1095(15) 0.0372(10) -0.0703(13) 0.0056(10) -0.0039(10)
Cl(2) 0.0793(12) 0.0658(11) 0.0369(9) 0.0246(9) -0.0015(8) 0.0005(8)
O(1) 0.115(4) 0.183(6) 0.229(7) 0.005(5) -0.030(4) 0.091(5)
O(2) 0.124(9) 0.148(11) 0.183(12) 0.005(9) -0.021(8) 0.049(9)
N(1) 0.069(4) 0.048(3) 0.043(3) -0.006(3) 0.010(3) 0.012(2)
N(2) 0.049(3) 0.038(3) 0.032(3) -0.003(2) 0.004(2) -0.002(2)
N(3) 0.043(3) 0.047(3) 0.032(2) -0.004(2) -0.001(2) 0.007(2)
N(4) 0.069(4) 0.078(4) 0.040(3) -0.008(3) 0.009(3) 0.020(3)
N(5) 0.048(3) 0.043(3) 0.025(3) -0.003(2) 0.004(2) 0.004(2)
N(6) 0.066(4) 0.048(4) 0.054(3) -0.001(3) 0.013(3) -0.021(3)
N(7) 0.047(3) 0.032(3) 0.044(3) 0.001(2) 0.005(2) -0.001(2)
N(8) 0.047(2) 0.037(3) 0.037(3) -0.003(3) 0.002(2) 0.001(2)
N(9) 0.081(4) 0.059(4) 0.026(3) 0.015(3) 0.003(2) -0.011(2)
N(10) 0.043(3) 0.049(3) 0.031(3) 0.009(2) -0.003(2) 0.005(2)
C(1) 0.055(4) 0.065(5) 0.065(4) -0.015(3) 0.005(3) 0.005(3)
C(2) 0.063(4) 0.032(4) 0.038(4) 0.004(3) 0.011(3) -0.000(3)
C(3) 0.079(5) 0.050(5) 0.037(4) 0.008(4) 0.005(4) 0.015(3)
C(4) 0.046(4) 0.048(4) 0.035(3) 0.002(4) -0.004(2) 0.004(3)
C(5) 0.046(4) 0.055(4) 0.044(4) 0.012(3) -0.012(3) -0.003(3)
C(6) 0.044(3) 0.084(5) 0.035(3) -0.001(4) -0.011(2) 0.012(3)
C(7) 0.048(4) 0.058(4) 0.042(3) -0.017(3) -0.005(3) 0.002(3)
C(8) 0.047(4) 0.041(4) 0.032(3) -0.010(3) 0.014(3) 0.004(3)
C(9) 0.054(4) 0.068(5) 0.062(4) -0.022(3) -0.008(3) 0.005(3)
C(10) 0.056(4) 0.068(5) 0.030(4) -0.012(4) -0.002(3) 0.004(3)
C(11) 0.091(5) 0.050(4) 0.071(5) 0.026(4) -0.002(4) -0.012(3)
C(12) 0.059(5) 0.052(5) 0.048(4) -0.006(4) 0.009(3) 0.005(3)
C(13) 0.060(5) 0.053(5) 0.044(5) -0.018(4) 0.007(3) -0.012(3)
C(14) 0.045(4) 0.043(4) 0.038(4) 0.000(4) -0.001(3) -0.016(3)
C(15) 0.042(4) 0.064(4) 0.039(4) -0.002(3) -0.007(3) -0.011(3)
C(16) 0.053(4) 0.052(4) 0.045(4) 0.003(3) -0.000(3) 0.001(3)
C(17) 0.050(4) 0.049(4) 0.058(4) 0.029(3) -0.003(3) -0.000(3)
C(18) 0.050(4) 0.046(4) 0.033(3) 0.001(3) 0.004(3) -0.002(3)
C(19) 0.068(4) 0.058(4) 0.055(4) 0.017(3) 0.016(3) -0.009(3)
C(20) 0.063(4) 0.054(4) 0.034(4) 0.003(3) -0.002(3) -0.001(3)
C(21) 0.120(7) 0.153(9) 0.162(8) 0.049(7) 0.013(6) -0.010(7)
C(22) 0.059(6) 0.245(14) 0.290(15) 0.009(8) 0.008(8) 0.212(13)
C(23) 0.204(11) 0.179(11) 0.270(13) -0.029(9) -0.007(10) 0.136(10)

loop_
_atom_type_symbol
_atom_type_description
_atom_type_scat_dispersion_real
_atom_type_scat_dispersion_imag
_atom_type_scat_source
C C 0.003 0.002
;
International Tables for Crystallography
(1992, Vol. C, Tables 4.2.6.8 and 6.1.1.4)
;
H H 0.000 0.000
;
International Tables for Crystallography
(1992, Vol. C, Table 6.1.1.4)
;
N N 0.006 0.003
;
International Tables for Crystallography
(1992, Vol. C, Tables 4.2.6.8 and 6.1.1.4)
;
Fe Fe 0.346 0.844
;
International Tables for Crystallography
(1992, Vol. C, Tables 4.2.6.8 and 6.1.1.4)
;
Cl Cl 0.148 0.159
;
International Tables for Crystallography
(1992, Vol. C, Tables 4.2.6.8 and 6.1.1.4)
;
O O 0.011 0.006
;
International Tables for Crystallography
(1992, Vol. C, Tables 4.2.6.8 and 6.1.1.4)
;

loop_
_geom_angle_atom_site_label_1
_geom_angle_atom_site_label_2
_geom_angle_atom_site_label_3
_geom_angle
_geom_angle_publ_flag
_geom_angle_site_symmetry_1
_geom_angle_site_symmetry_2
_geom_angle_site_symmetry_3
N(2) Fe(1) N(3) 76.72(16) yes . . .
N(2) Fe(1) N(5) 164.18(17) yes . . .
N(2) Fe(1) N(7) 90.27(16) yes . . .
N(2) Fe(1) N(8) 100.75(16) yes . . .
N(2) Fe(1) N(10) 90.10(16) yes . . .
N(3) Fe(1) N(5) 87.46(16) yes . . .
N(3) Fe(1) N(7) 98.84(16) yes . . .
N(3) Fe(1) N(8) 174.56(17) yes . . .
N(3) Fe(1) N(10) 96.86(16) yes . . .
N(5) Fe(1) N(7) 91.93(16) yes . . .
N(5) Fe(1) N(8) 94.99(16) yes . . .
N(5) Fe(1) N(10) 92.08(16) yes . . .
N(7) Fe(1) N(8) 76.25(16) yes . . .
N(7) Fe(1) N(10) 163.96(16) yes . . .
N(8) Fe(1) N(10) 87.92(16) yes . . .
C(2) N(1) C(3) 108.4(4) yes . . .
Fe(1) N(2) C(2) 143.1(3) yes . . .
Fe(1) N(2) C(4) 111.2(3) yes . . .
C(2) N(2) C(4) 105.7(4) yes . . .
Fe(1) N(3) C(5) 114.2(3) yes . . .
Fe(1) N(3) C(6) 126.1(3) yes . . .
C(5) N(3) C(6) 119.7(4) yes . . .
C(9) N(4) C(10) 108.6(4) yes . . .
Fe(1) N(5) C(8) 125.5(3) yes . . .
Fe(1) N(5) C(10) 129.0(3) yes . . .
C(8) N(5) C(10) 105.3(4) yes . . .
C(12) N(6) C(13) 109.0(5) yes . . .
Fe(1) N(7) C(12) 143.4(4) yes . . .
Fe(1) N(7) C(14) 110.9(3) yes . . .
C(12) N(7) C(14) 105.7(4) yes . . .
Fe(1) N(8) C(15) 114.6(3) yes . . .
Fe(1) N(8) C(16) 126.7(3) yes . . .
C(15) N(8) C(16) 118.6(4) yes . . .
C(19) N(9) C(20) 108.7(4) yes . . .
Fe(1) N(10) C(18) 124.1(3) yes . . .
Fe(1) N(10) C(20) 128.9(3) yes . . .
C(18) N(10) C(20) 106.7(4) yes . . .
N(1) C(2) N(2) 110.6(5) yes . . .
N(1) C(2) C(1) 123.3(5) yes . . .
N(2) C(2) C(1) 126.1(5) yes . . .
N(1) C(3) C(4) 105.8(5) yes . . .
N(2) C(4) C(3) 109.5(5) yes . . .
N(2) C(4) C(5) 117.2(5) yes . . .
C(3) C(4) C(5) 133.2(5) yes . . .
N(3) C(5) C(4) 120.6(5) yes . . .
N(3) C(6) C(7) 111.1(4) yes . . .
C(6) C(7) C(8) 112.7(4) yes . . .
N(5) C(8) C(7) 122.9(4) yes . . .
N(5) C(8) C(9) 109.2(5) yes . . .
C(7) C(8) C(9) 127.9(5) yes . . .
N(4) C(9) C(8) 105.6(5) yes . . .
N(4) C(10) N(5) 111.3(5) yes . . .
N(6) C(12) N(7) 110.7(5) yes . . .
N(6) C(12) C(11) 123.1(5) yes . . .
N(7) C(12) C(11) 126.2(5) yes . . .
N(6) C(13) C(14) 104.8(5) yes . . .
N(7) C(14) C(13) 109.9(5) yes . . .
N(7) C(14) C(15) 118.9(5) yes . . .
C(13) C(14) C(15) 131.2(5) yes . . .
N(8) C(15) C(14) 119.0(5) yes . . .
N(8) C(16) C(17) 110.2(4) yes . . .
C(16) C(17) C(18) 114.8(4) yes . . .
N(10) C(18) C(17) 123.3(5) yes . . .
N(10) C(18) C(19) 108.8(5) yes . . .
C(17) C(18) C(19) 127.9(5) yes . . .
N(9) C(19) C(18) 105.1(5) yes . . .
N(9) C(20) N(10) 110.8(4) yes . . .
O(1) C(22) C(21) 116.3(9) yes . . .
O(1) C(22) C(23) 114.5(9) yes . . .
C(21) C(22) C(23) 117.3(8) yes . . .
C(2) N(1) H(1) 126.2 no . . .
C(3) N(1) H(1) 125.4 no . . .
C(9) N(4) H(2) 125.5 no . . .
C(10) N(4) H(2) 125.9 no . . .
C(12) N(6) H(3) 125.9 no . . .
C(13) N(6) H(3) 125.1 no . . .
C(19) N(9) H(4) 125.6 no . . .
C(20) N(9) H(4) 125.7 no . . .
C(2) C(1) H(21) 110.0 no . . .
C(2) C(1) H(22) 110.0 no . . .
C(2) C(1) H(23) 108.4 no . . .
H(21) C(1) H(22) 109.5 no . . .
H(21) C(1) H(23) 109.5 no . . .
H(22) C(1) H(23) 109.5 no . . .
N(1) C(3) H(5) 127.2 no . . .
C(4) C(3) H(5) 126.9 no . . .
N(3) C(5) H(6) 119.7 no . . .
C(4) C(5) H(6) 119.8 no . . .
N(3) C(6) H(13) 108.7 no . . .
N(3) C(6) H(14) 109.1 no . . .
C(7) C(6) H(13) 109.6 no . . .
C(7) C(6) H(14) 108.8 no . . .
H(13) C(6) H(14) 109.5 no . . .
C(6) C(7) H(15) 108.2 no . . .
C(6) C(7) H(16) 108.8 no . . .
C(8) C(7) H(15) 108.8 no . . .
C(8) C(7) H(16) 108.8 no . . .
H(15) C(7) H(16) 109.5 no . . .
N(4) C(9) H(7) 127.4 no . . .
C(8) C(9) H(7) 126.9 no . . .
N(4) C(10) H(8) 124.3 no . . .
N(5) C(10) H(8) 124.4 no . . .
C(12) C(11) H(24) 108.8 no . . .
C(12) C(11) H(25) 109.5 no . . .
C(12) C(11) H(26) 110.1 no . . .
H(24) C(11) H(25) 109.5 no . . .
H(24) C(11) H(26) 109.5 no . . .
H(25) C(11) H(26) 109.5 no . . .
N(6) C(13) H(9) 128.0 no . . .
C(14) C(13) H(9) 127.2 no . . .
N(8) C(15) H(10) 120.2 no . . .
C(14) C(15) H(10) 120.8 no . . .
N(8) C(16) H(17) 109.5 no . . .
N(8) C(16) H(18) 109.3 no . . .
C(17) C(16) H(17) 108.8 no . . .
C(17) C(16) H(18) 109.6 no . . .
H(17) C(16) H(18) 109.5 no . . .
C(16) C(17) H(19) 108.4 no . . .
C(16) C(17) H(20) 107.9 no . . .
C(18) C(17) H(19) 108.3 no . . .
C(18) C(17) H(20) 108.0 no . . .
H(19) C(17) H(20) 109.5 no . . .
N(9) C(19) H(11) 127.9 no . . .
C(18) C(19) H(11) 127.0 no . . .
N(9) C(20) H(12) 124.5 no . . .
N(10) C(20) H(12) 124.8 no . . .
C(22) C(21) H(27) 110.1 no . . .
C(22) C(21) H(28) 109.0 no . . .
C(22) C(21) H(29) 109.3 no . . .
H(27) C(21) H(28) 109.5 no . . .
H(27) C(21) H(29) 109.5 no . . .
H(28) C(21) H(29) 109.5 no . . .
O(1) C(22) H(33) 100.9 no . . .
C(21) C(22) H(33) 100.7 no . . .
C(23) C(22) H(33) 103.3 no . . .
C(22) C(23) H(30) 112.0 no . . .
C(22) C(23) H(31) 108.8 no . . .
C(22) C(23) H(32) 107.7 no . . .
H(30) C(23) H(31) 109.5 no . . .
H(30) C(23) H(32) 109.5 no . . .
H(31) C(23) H(32) 109.5 no . . .

loop_
_geom_bond_atom_site_label_1
_geom_bond_atom_site_label_2
_geom_bond_distance
_geom_bond_publ_flag
_geom_bond_site_symmetry_1
_geom_bond_site_symmetry_2
Fe(1) N(2) 2.191(4) yes . .
Fe(1) N(3) 2.176(4) yes . .
Fe(1) N(5) 2.133(4) yes . .
Fe(1) N(7) 2.197(4) yes . .
Fe(1) N(8) 2.179(4) yes . .
Fe(1) N(10) 2.153(4) yes . .
O(1) C(22) 1.334(10) yes . .
N(1) C(2) 1.365(7) yes . .
N(1) C(3) 1.354(8) yes . .
N(2) C(2) 1.315(7) yes . .
N(2) C(4) 1.392(7) yes . .
N(3) C(5) 1.274(7) yes . .
N(3) C(6) 1.466(6) yes . .
N(4) C(9) 1.372(8) yes . .
N(4) C(10) 1.315(7) yes . .
N(5) C(8) 1.388(7) yes . .
N(5) C(10) 1.324(7) yes . .
N(6) C(12) 1.341(8) yes . .
N(6) C(13) 1.348(8) yes . .
N(7) C(12) 1.317(8) yes . .
N(7) C(14) 1.365(7) yes . .
N(8) C(15) 1.277(7) yes . .
N(8) C(16) 1.469(6) yes . .
N(9) C(19) 1.375(7) yes . .
N(9) C(20) 1.324(7) yes . .
N(10) C(18) 1.367(7) yes . .
N(10) C(20) 1.324(7) yes . .
C(1) C(2) 1.481(8) yes . .
C(3) C(4) 1.368(8) yes . .
C(4) C(5) 1.422(8) yes . .
C(6) C(7) 1.518(8) yes . .
C(7) C(8) 1.511(8) yes . .
C(8) C(9) 1.352(8) yes . .
C(11) C(12) 1.487(8) yes . .
C(13) C(14) 1.377(8) yes . .
C(14) C(15) 1.421(8) yes . .
C(16) C(17) 1.518(7) yes . .
C(17) C(18) 1.503(8) yes . .
C(18) C(19) 1.381(8) yes . .
C(21) C(22) 1.388(13) yes . .
C(22) C(23) 1.392(15) yes . .
N(1) H(1) 0.950 no . .
N(4) H(2) 0.950 no . .
N(6) H(3) 0.950 no . .
N(9) H(4) 0.950 no . .
C(1) H(21) 0.950 no . .
C(1) H(22) 0.950 no . .
C(1) H(23) 0.950 no . .
C(3) H(5) 0.950 no . .
C(5) H(6) 0.950 no . .
C(6) H(13) 0.950 no . .
C(6) H(14) 0.950 no . .
C(7) H(15) 0.950 no . .
C(7) H(16) 0.950 no . .
C(9) H(7) 0.950 no . .
C(10) H(8) 0.950 no . .
C(11) H(24) 0.950 no . .
C(11) H(25) 0.950 no . .
C(11) H(26) 0.950 no . .
C(13) H(9) 0.950 no . .
C(15) H(10) 0.950 no . .
C(16) H(17) 0.950 no . .
C(16) H(18) 0.950 no . .
C(17) H(19) 0.950 no . .
C(17) H(20) 0.950 no . .
C(19) H(11) 0.950 no . .
C(20) H(12) 0.950 no . .
C(21) H(27) 0.950 no . .
C(21) H(28) 0.950 no . .
C(21) H(29) 0.950 no . .
C(22) H(33) 0.950 no . .
C(23) H(30) 0.950 no . .
C(23) H(31) 0.950 no . .
C(23) H(32) 0.950 no . .

loop_
_geom_contact_atom_site_label_1
_geom_contact_atom_site_label_2
_geom_contact_distance
_geom_contact_publ_flag
_geom_contact_site_symmetry_1
_geom_contact_site_symmetry_2
Cl(1) O(2) 3.221(10) ? . .
Cl(1) O(2) 3.344(10) ? . 2_465
Cl(1) N(1) 3.123(5) ? . .
Cl(1) N(4) 3.182(5) ? . 4_564
Cl(1) C(3) 3.570(6) ? . 2_565
Cl(1) C(17) 3.563(6) ? . 3_655
Cl(2) O(1) 3.092(6) ? . .
Cl(2) N(6) 3.132(5) ? . 4_564
Cl(2) N(9) 3.172(4) ? . .
Cl(2) C(20) 3.568(6) ? . 2_555
O(1) Cl(2) 3.092(6) ? . .
O(1) O(2) 3.380(12) ? . 2_455
O(1) C(15) 3.418(8) ? . 3_645
O(2) Cl(1) 3.221(10) ? . .
O(2) Cl(1) 3.344(10) ? . 2_565
O(2) O(1) 3.380(13) ? . 2_555
O(2) N(4) 3.240(11) ? . 3_655
O(2) C(1) 3.546(11) ? . .
O(2) C(5) 3.440(12) ? . 1_655
O(2) C(22) 3.566(16) ? . 2_555
O(2) C(23) 3.389(14) ? . 2_555
N(1) Cl(1) 3.123(5) ? . .
N(4) Cl(1) 3.182(5) ? . 4_565
N(4) O(2) 3.240(11) ? . 3_645
N(4) C(23) 3.488(10) ? . 3_555
N(6) Cl(2) 3.132(5) ? . 4_565
N(9) Cl(2) 3.172(4) ? . .
N(9) C(21) 3.599(9) ? . 2_555
C(1) O(2) 3.546(11) ? . .
C(3) Cl(1) 3.570(6) ? . 2_465
C(5) O(2) 3.440(12) ? . 1_455
C(10) C(23) 3.549(11) ? . 3_555
C(15) O(1) 3.418(8) ? . 3_655
C(17) Cl(1) 3.563(6) ? . 3_645
C(20) Cl(2) 3.568(6) ? . 2_455
C(21) N(9) 3.599(9) ? . 2_455
C(22) O(2) 3.566(16) ? . 2_455
C(23) O(2) 3.389(14) ? . 2_455
C(23) N(4) 3.488(10) ? . 3_545
C(23) C(10) 3.549(11) ? . 3_545
